data_2009413
loop_
_publ_author_name
'Nakanishi, I.'
'Tanaka, S.'
'Matsumoto, K.'
'Ooi, S.'

_publ_section_title
;
 Structures of mixed benzenethiolatophosphino dinuclear complexes of
 nickel(II) and palladium(II)
;
_journal_issue 1
_journal_name_full 'Acta Crystallographica Section C'
_journal_page_first 58
_journal_page_last 61
_journal_paper_doi 10.1107/S010827019300616X
_journal_volume 50
_journal_year 1994
_chemical_formula_moiety 'C64 H58 Ni2 P4 S2,2(Cl1 O4),2(C2 H3 N)'
_chemical_formula_sum 'C68 H64 Cl2 N2 Ni2 O8 P4 S2'
_chemical_formula_weight 1413.6
_space_group_IT_number 2
_symmetry_cell_setting triclinic
_symmetry_space_group_name_Hall '-P 1'
_symmetry_space_group_name_H-M 'P -1'
_atom_type_scat_source IntTabIV
_cell_angle_alpha 109.75(3)
_cell_angle_beta 79.52(3)
_cell_angle_gamma 116.88(3)
_cell_formula_units_Z 1
_cell_length_a 13.160(6)
_cell_length_b 13.565(6)
_cell_length_c 11.077(5)
_cell_measurement_reflns_used 22
_cell_measurement_temperature 295
_cell_measurement_theta_max 13.5
_cell_measurement_theta_min 6
_cell_volume 1659.0(14)
_diffrn_measurement_device 'Philips PW1100'
_diffrn_measurement_method \w
_diffrn_radiation_type MoK\a
_diffrn_radiation_wavelength 0.71069
_diffrn_reflns_limit_h_max 15
_diffrn_reflns_limit_h_min -15
_diffrn_reflns_limit_k_max 14
_diffrn_reflns_limit_k_min -16
_diffrn_reflns_limit_l_max 13
_diffrn_reflns_limit_l_min 0
_diffrn_reflns_number 5838
_diffrn_reflns_theta_max 25
_diffrn_standards_decay_% <1.7
_diffrn_standards_interval_time 240
_diffrn_standards_number 3
_exptl_absorpt_coefficient_mu 0.86
_exptl_absorpt_correction_type none
_exptl_crystal_colour Brown
_exptl_crystal_density_diffrn 1.42
_exptl_crystal_density_meas ?
_exptl_crystal_description 'Rectangular prism'
_exptl_crystal_size_max 0.50
_exptl_crystal_size_mid 0.30
_exptl_crystal_size_min 0.18
_refine_diff_density_max 0.4?
_refine_diff_density_min 0.5?
_refine_ls_goodness_of_fit_obs 0.26
_refine_ls_hydrogen_treatment noref
_refine_ls_number_parameters 383
_refine_ls_number_reflns 3890
_refine_ls_R_factor_obs 0.054
_refine_ls_shift/esd_max 0.5
_refine_ls_structure_factor_coef F
_refine_ls_weighting_details 'w = [\s^2^(F~o~) + 0.008F~o~^2^]^-1^'
_refine_ls_weighting_scheme calc
_refine_ls_wR_factor_obs 0.086
_reflns_number_observed 3890
_reflns_number_total 5838
_reflns_observed_criterion F~o~^2^>=2\s(F~o~^2^)
_cod_data_source_file oh1024.cif
_cod_data_source_block oh1024_structure_1_of_2
_cod_depositor_comments
;
The following automatic conversions were performed:

'_exptl_crystal_density_meas' value 'not measured' was changed to '?'
- the value is perceived as not measured.

Automatic conversion script
Id: cif_fix_values 3008 2015-01-20 13:52:24Z robertas 

The following automatic conversions were performed:

'_refine_ls_weighting_scheme' value 'w = [\s^2^(F~o~) +
0.008F~o~^2^]^-1^' was changed to 'calc'. New tag
'_refine_ls_weighting_details' was created. The value of the new tag
was set to 'w = [\s^2^(F~o~) + 0.008F~o~^2^]^-1^'.

Automatic conversion script
Id: cif_fix_values 3143 2015-03-26 13:38:13Z robertas 
;
_cod_original_cell_volume 1659.1(10)
_cod_database_code 2009413

loop_
_symmetry_equiv_pos_as_xyz
x,y,z
-x,-y,-z

loop_
_atom_site_label
_atom_site_fract_x
_atom_site_fract_y
_atom_site_fract_z
Ni(1) .38105(6) .38959(6) .01168(6)
S(1) .50581(12) .54572(12) .14902(13)
P(1) .24733(13) .25402(12) -.11865(14)
P(2) .28348(12) .30317(13) .15633(14)
C(1) .1519(5) .1389(5) -.0470(6)
C(2) .1432(5) .1933(6) .0971(6)
C(11) .2885(5) .1802(5) -.2752(6)
C(12) .3330(6) .1030(6) -.2807(7)
C(13) .3702(7) .0483(6) -.3986(8)
C(14) .3644(8) .0698(7) -.5083(8)
C(15) .3181(8) .1441(8) -.5013(7)
C(16) .2792(7) .1994(6) -.3865(7)
C(21) .1605(6) .3185(6) -.1417(6)
C(22) .1997(7) .4378(7) -.1051(7)
C(23) .1320(9) .4866(9) -.1165(9)
C(24) .0287(8) .4245(10) -.1599(9)
C(25) -.0158(8) .3046(11) -.1944(11)
C(26) .0535(7) .2514(8) -.1880(9)
C(31) .3636(5) .2284(6) .1723(6)
C(32) .4737(6) .2918(7) .2162(8)
C(33) .5400(7) .2376(8) .2178(9)
C(34) .4955(7) .1189(8) .1766(8)
C(35) .3876(8) .0559(7) .1348(7)
C(36) .3198(6) .1100(6) .1335(7)
C(41) .2523(6) .3839(5) .3138(6)
C(42) .1783(6) .4338(6) .3205(7)
C(43) .1480(8) .4951(8) .4371(9)
C(44) .1894(9) .5057(8) .5460(9)
C(45) .2628(10) .4583(9) .5440(8)
C(46) .2953(8) .3974(7) .4269(7)
C(51) .4348(5) .6381(5) .2042(7)
C(52) .4080(7) .6788(7) .1225(8)
C(53) .3505(8) .7492(7) .1669(11)
C(54) .3209(8) .7790(8) .2912(13)
C(55) .3472(8) .7410(8) .3770(10)
C(56) .4070(7) .6699(7) .3345(8)
Cl(1) .8384(2) .2054(2) .1474(3)
O(1) .7786(6) .2174(7) .0629(8)
O(2) .8753(7) .1185(6) .0857(12)
O(3) .9332(6) .3097(6) .1908(19)
O(4) .7615(8) .1737(12) .2489(12)
N(61) .0540(10) .0480(10) .3410(10)
C(61) .0050(10) .0990(10) .3910(10)
C(62) -.0540(10) .166(2) .449(2)
H(12) .338 .088 -.205
H(13) .400 -.005 -.403
H(14) .392 .034 -.588
H(15) .313 .158 -.578
H(16) .246 .253 -.361
H(22) .274 .486 -.072
H(23) .161 .569 -.092
H(24) -.015 .461 -.168
H(25) -.092 .259 -.222
H(26) .026 .170 -.216
H(32) .504 .374 .246
H(33) .616 .282 .247
H(34) .541 .081 .177
H(35) .358 -.026 .106
H(36) .244 .065 .106
H(42) .149 .426 .244
H(43) .098 .529 .441
H(44) .168 .548 .626
H(45) .291 .466 .622
H(46) .347 .365 .424
H(52) .429 .658 .034
H(53) .332 .776 .109
H(54) .281 .827 .321
H(55) .325 .763 .465
H(56) .428 .645 .393
H(1a) .079 .102 -.083
H(1b) .181 .083 -.064
H(2a) .116 .135 .140
H(2b) .092 .228 .115
H(62a) -.058 .179 .541
H(62b) -.017 .238 .433
H(62c) -.131 .128 .420

loop_
_geom_angle_atom_site_label_1
_geom_angle_atom_site_label_2
_geom_angle_atom_site_label_3
_geom_angle_site_symmetry_3
_geom_angle
_geom_angle_publ_flag
S(1) Ni(1) P(1) . 171.65(7) yes
S(1) Ni(1) P(2) . 95.54(7) yes
P(1) Ni(1) P(2) . 85.78(7) yes
P(1) Ni(1) S(1) 2_665 92.65(6) yes
S(1) Ni(1) S(1) 2_665 87.50(6) yes
P(2) Ni(1) S(1) 2_665 169.59(7) yes
Ni(1) S(1) Ni(1) 2_665 92.50(6) yes
Ni(1) S(1) C(51) . 102.4(3) yes
Ni(1) P(1) C(1) . 111.4(3) yes
Ni(1) P(1) C(11) . 118.6(3) yes
Ni(1) P(1) C(21) . 107.1(3) yes
Ni(1) P(2) C(2) . 110.3(3) yes
Ni(1) P(2) C(31) . 104.2(3) yes
Ni(1) P(2) C(41) . 121.0(3) yes
O(1) Cl(1) O(2) . 111.0(7) no
O(1) Cl(1) O(3) . 109.2(6) no
O(1) Cl(1) O(4) . 107.2(8) no
O(2) Cl(1) O(3) . 108.9(7) no
O(2) Cl(1) O(4) . 108.5(9) no
O(3) Cl(1) O(4) . 112.1(8) no
C(1) P(1) C(11) . 104.9(3) no
C(1) P(1) C(21) . 106.1(4) no
C(11) P(1) C(21) . 108.1(4) no
C(2) P(2) C(31) . 107.6(4) no
C(2) P(2) C(41) . 104.0(4) no
C(31) P(2) C(41) . 109.4(4) no
P(1) C(1) C(2) . 108.0(5) no
P(2) C(2) C(1) . 109.9(5) no
P(1) C(11) C(12) . 117.6(6) no
P(1) C(11) C(16) . 122.5(6) no
C(12) C(11) C(16) . 119.9(7) no
C(11) C(12) C(13) . 119.3(7) no
C(12) C(13) C(14) . 121.0(9) no
C(13) C(14) C(15) . 118.8(9) no
C(14) C(15) C(16) . 122.1(10) no
C(11) C(16) C(15) . 118.9(8) no
P(1) C(21) C(22) . 120.2(6) no
P(1) C(21) C(26) . 121.0(7) no
C(22) C(21) C(26) . 118.7(8) no
C(21) C(22) C(23) . 120.3(9) no
C(22) C(23) C(24) . 122.4(11) no
C(23) C(24) C(25) . 119.6(12) no
C(24) C(25) C(26) . 119.4(12) no
C(21) C(26) C(25) . 119.5(10) no
P(2) C(31) C(32) . 119.6(6) no
P(2) C(31) C(36) . 121.1(6) no
C(32) C(31) C(36) . 119.1(7) no
C(31) C(32) C(33) . 120.9(8) no
C(32) C(33) C(34) . 119.3(10) no
C(33) C(34) C(35) . 120.4(10) no
C(34) C(35) C(36) . 120.7(9) no
C(31) C(36) C(35) . 119.7(8) no
P(2) C(41) C(42) . 116.8(6) no
P(2) C(41) C(46) . 124.4(6) no
C(42) C(41) C(46) . 118.8(7) no
C(41) C(42) C(43) . 120.7(8) no
C(42) C(43) C(44) . 119.6(10) no
C(43) C(44) C(45) . 121.7(11) no
C(44) C(45) C(46) . 119.4(12) no
C(41) C(46) C(45) . 119.9(9) no
S(1) C(51) C(52) . 121.9(6) no
S(1) C(51) C(56) . 118.3(6) no
C(52) C(51) C(56) . 119.8(8) no
C(51) C(52) C(53) . 121.1(9) no
C(52) C(53) C(54) . 120.1(12) no
C(53) C(54) C(55) . 120.7(13) no
C(54) C(55) C(56) . 120.4(11) no
C(51) C(56) C(55) . 117.8(8) no
N(61) C(61) C(62) . 177.6(15) no

loop_
_geom_bond_atom_site_label_1
_geom_bond_atom_site_label_2
_geom_bond_site_symmetry_1
_geom_bond_site_symmetry_2
_geom_bond_distance
_geom_bond_publ_flag
Ni(1) S(1) . . 2.254(2) yes
Ni(1) P(1) . . 2.183(2) yes
Ni(1) P(2) . . 2.179(2) yes
Ni(1) S(1) . 2_665 2.251(2) yes
Ni(1) Ni(1) . 2_665 3.254(2) yes
S(1) C(51) . . 1.775(8) yes
P(1) C(1) . . 1.830(7) yes
P(1) C(11) . . 1.810(7) yes
P(1) C(21) . . 1.815(8) yes
P(2) C(2) . . 1.831(8) yes
P(2) C(31) . . 1.824(8) yes
P(2) C(41) . . 1.807(7) yes
C(1) C(2) . . 1.523(10) no
Cl(1) O(1) . . 1.417(10) no
Cl(1) O(2) . . 1.394(13) no
Cl(1) O(3) . . 1.397(11) no
Cl(1) O(4) . . 1.411(16) no
C(11) C(12) . . 1.394(11) no
C(11) C(16) . . 1.380(11) no
C(12) C(13) . . 1.392(12) no
C(13) C(14) . . 1.363(14) no
C(14) C(15) . . 1.370(15) no
C(15) C(16) . . 1.382(14) no
C(21) C(22) . . 1.389(12) no
C(21) C(26) . . 1.365(13) no
C(22) C(23) . . 1.370(14) no
C(23) C(24) . . 1.310(7) no
C(24) C(25) . . 1.391(19) no
C(25) C(26) . . 1.418(18) no
C(31) C(32) . . 1.387(11) no
C(31) C(36) . . 1.372(11) no
C(32) C(33) . . 1.377(14) no
C(33) C(34) . . 1.376(15) no
C(34) C(35) . . 1.355(15) no
C(35) C(36) . . 1.393(13) no
C(41) C(42) . . 1.395(11) no
C(41) C(46) . . 1.390(12) no
C(42) C(43) . . 1.380(13) no
C(43) C(44) . . 1.351(16) no
C(44) C(45) . . 1.376(18) no
C(45) C(46) . . 1.394(17) no
C(51) C(52) . . 1.370(12) no
C(51) C(56) . . 1.391(12) no
C(52) C(53) . . 1.389(15) no
C(53) C(54) . . 1.335(19) no
C(54) C(55) . . 1.378(18) no
C(55) C(56) . . 1.419(14) no
N(61) C(61) . . 1.103(18) no
C(61) C(62) . . 1.37(2) no
